data_4114473
loop_
_publ_author_name
'Eric R. Ashley'
'Ernest G. Cruz'
'Brian M. Stoltz'

_publ_section_title
;
 The Total Synthesis of (-)-Lemonomycin
;
_journal_name_full 'Journal of the American Chemical Society'
_journal_page_first 15000
_journal_page_last 15001
_journal_paper_doi 10.1021/ja039223q
_journal_volume 125
_journal_year 2003
_chemical_formula_sum 'C41 H44 N3 O13 S2'
_chemical_formula_weight 850.91
_chemical_name_systematic
; 
 ? 
;
_space_group_IT_number 2
_symmetry_cell_setting triclinic
_symmetry_space_group_name_Hall '-P 1'
_symmetry_space_group_name_H-M 'P -1'
_atom_sites_solution_hydrogens geom
_atom_sites_solution_primary direct
_atom_sites_solution_secondary difmap
_audit_creation_method SHELXL-97
_cell_angle_alpha 66.875(2)
_cell_angle_beta 69.845(3)
_cell_angle_gamma 75.856(3)
_cell_formula_units_Z 2
_cell_length_a 11.907(2)
_cell_length_b 13.420(2)
_cell_length_c 14.819(3)
_cell_measurement_reflns_used 4790
_cell_measurement_temperature 100(2)
_cell_measurement_theta_max 27.48
_cell_measurement_theta_min 2.31
_cell_volume 2028.0(6)
_computing_cell_refinement 'Bruker SAINT v6.022'
_computing_data_collection 'Bruker SMART v5.054'
_computing_data_reduction 'Bruker SAINT v6.022'
_computing_molecular_graphics 'Bruker SHELXTL'
_computing_publication_material 'Bruker SHELXTL'
_computing_structure_refinement 'SHELXL-97 (Sheldrick, 1997)'
_computing_structure_solution 'SHELXS-97 (Sheldrick, 1990)'
_diffrn_ambient_temperature 100(2)
_diffrn_measured_fraction_theta_full 0.885
_diffrn_measured_fraction_theta_max 0.885
_diffrn_measurement_device_type 'Bruker SMART 1000'
_diffrn_measurement_method '\w scans at 3 \f settings'
_diffrn_radiation_monochromator graphite
_diffrn_radiation_source 'normal-focus sealed tube'
_diffrn_radiation_type MoK\a
_diffrn_radiation_wavelength 0.71073
_diffrn_reflns_av_R_equivalents 0.1081
_diffrn_reflns_av_sigmaI/netI 0.1391
_diffrn_reflns_limit_h_max 15
_diffrn_reflns_limit_h_min -15
_diffrn_reflns_limit_k_max 17
_diffrn_reflns_limit_k_min -17
_diffrn_reflns_limit_l_max 18
_diffrn_reflns_limit_l_min -19
_diffrn_reflns_number 17713
_diffrn_reflns_theta_full 28.18
_diffrn_reflns_theta_max 28.18
_diffrn_reflns_theta_min 1.56
_exptl_absorpt_coefficient_mu 0.202
_exptl_absorpt_correction_T_max 0.9860
_exptl_absorpt_correction_T_min 0.8903
_exptl_absorpt_correction_type none
_exptl_crystal_colour Colorless
_exptl_crystal_density_diffrn 1.393
_exptl_crystal_description Blade
_exptl_crystal_F_000 894
_exptl_crystal_size_max 0.59
_exptl_crystal_size_mid 0.21
_exptl_crystal_size_min 0.07
_refine_diff_density_max 1.430
_refine_diff_density_min -0.784
_refine_diff_density_rms 0.100
_refine_ls_extinction_method none
_refine_ls_goodness_of_fit_ref 1.605
_refine_ls_hydrogen_treatment Riding
_refine_ls_matrix_type 'Full matrix'
_refine_ls_number_parameters 517
_refine_ls_number_reflns 8831
_refine_ls_number_restraints 5
_refine_ls_restrained_S_all 1.607
_refine_ls_R_factor_all 0.1543
_refine_ls_R_factor_gt 0.0784
_refine_ls_shift/su_max 0.001
_refine_ls_shift/su_mean 0.000
_refine_ls_structure_factor_coef Fsqd
_refine_ls_weighting_details w=1/s^2^(Fo^2^)
_refine_ls_weighting_scheme sigma
_refine_ls_wR_factor_gt 0.1558
_refine_ls_wR_factor_ref 0.1704
_reflns_number_gt 4683
_reflns_number_total 8831
_reflns_threshold_expression >2sigma(I)
_cod_data_source_file ja039223qsi20031024_062759.cif
_cod_data_source_block era04
_cod_depositor_comments
;
The following automatic conversions were performed:

'_atom_sites_solution_primary' value 'direct methods' was changed to
'direct'.

'_atom_sites_solution_secondary' value 'Difference Fourier map' was
changed to 'difmap'.

'_atom_sites_solution_hydrogens' value 'Geometric positions' was
changed to 'geom'.

Automatic conversion script
Id: cif_fix_values 6452 2018-10-05 10:23:21Z andrius 
;
_cod_original_cell_volume 2028.1(6)
_cod_database_code 4114473

loop_
_symmetry_equiv_pos_as_xyz
'x, y, z'
'-x, -y, -z'

loop_
_atom_site_label
_atom_site_type_symbol
_atom_site_fract_x
_atom_site_fract_y
_atom_site_fract_z
_atom_site_U_iso_or_equiv
_atom_site_adp_type
_atom_site_occupancy
_atom_site_symmetry_multiplicity
_atom_site_calc_flag
_atom_site_refinement_flags
S1 S 0.63218(11) 0.10519(8) 0.13478(8) 0.0246(3) Uani 1 1 d .
S2 S 0.97304(11) 0.58611(8) -0.24900(8) 0.0262(3) Uani 1 1 d .
O1 O 0.7592(3) 0.0972(2) 0.1183(2) 0.0303(8) Uani 1 1 d .
O2 O 0.5822(3) 0.1443(2) 0.0497(2) 0.0327(8) Uani 1 1 d .
O3 O 0.6444(3) 0.1626(2) 0.4514(2) 0.0264(7) Uani 1 1 d .
O4 O 0.6229(3) -0.0054(2) 0.5679(2) 0.0367(9) Uani 1 1 d .
O5 O 1.1526(3) -0.0018(3) 0.6587(3) 0.0525(11) Uani 1 1 d .
O6 O 1.1493(4) 0.1711(3) 0.5708(3) 0.0726(14) Uani 1 1 d .
O7 O 0.3897(3) 0.4094(2) 0.0754(2) 0.0269(7) Uani 1 1 d .
O8 O 0.6052(3) 0.6346(2) 0.1769(2) 0.0265(7) Uani 1 1 d .
O9 O 0.8953(3) 0.8003(2) -0.1359(2) 0.0264(7) Uani 1 1 d .
O10 O 0.9923(3) 0.59854(19) -0.1528(2) 0.0225(7) Uani 1 1 d .
O11 O 0.8656(3) 0.6527(2) -0.2700(2) 0.0315(8) Uani 1 1 d .
O12 O 1.0875(3) 0.6030(2) -0.3227(2) 0.0331(8) Uani 1 1 d .
N1 N 0.5667(3) 0.1792(2) 0.2066(2) 0.0209(8) Uani 1 1 d .
N2 N 0.5714(3) 0.3973(2) 0.0980(3) 0.0238(9) Uani 1 1 d .
N3 N 1.1048(4) 0.0854(4) 0.6066(3) 0.0481(12) Uani 1 1 d .
C1 C 0.5869(4) -0.0246(3) 0.2116(3) 0.0242(10) Uani 1 1 d .
C2 C 0.6563(4) -0.0963(3) 0.2754(3) 0.0314(12) Uani 1 1 d .
H2 H 0.7262 -0.0757 0.2772 0.038 Uiso 1 1 calc R
C3 C 0.6206(5) -0.1992(3) 0.3368(3) 0.0379(13) Uani 1 1 d .
H3 H 0.6692 -0.2501 0.3783 0.045 Uiso 1 1 calc R
C4 C 0.5170(5) -0.2289(3) 0.3387(4) 0.0412(14) Uani 1 1 d .
C5 C 0.4465(5) -0.1548(3) 0.2756(4) 0.0386(13) Uani 1 1 d .
H5A H 0.3746 -0.1739 0.2760 0.046 Uiso 1 1 calc R
C6 C 0.4832(5) -0.0526(3) 0.2121(3) 0.0333(12) Uani 1 1 d .
H6A H 0.4361 -0.0021 0.1690 0.040 Uiso 1 1 calc R
C7 C 0.4785(6) -0.3411(4) 0.4082(4) 0.0624(19) Uani 1 1 d .
H7A H 0.5297 -0.3967 0.3794 0.094 Uiso 1 1 calc R
H7B H 0.3942 -0.3412 0.4136 0.094 Uiso 1 1 calc R
H7C H 0.4870 -0.3573 0.4762 0.094 Uiso 1 1 calc R
C8 C 0.4691(4) 0.3587(3) 0.1181(3) 0.0212(10) Uani 1 1 d .
C9 C 0.4490(4) 0.2477(3) 0.2044(3) 0.0229(10) Uani 1 1 d .
H9 H 0.3903 0.2103 0.1984 0.027 Uiso 1 1 calc R
C10 C 0.4109(4) 0.2647(3) 0.3072(3) 0.0236(10) Uani 1 1 d .
H10A H 0.3615 0.2079 0.3608 0.028 Uiso 1 1 calc R
H10B H 0.3637 0.3374 0.3030 0.028 Uiso 1 1 calc R
C11 C 0.5307(4) 0.2560(3) 0.3301(3) 0.0219(10) Uani 1 1 d .
H11 H 0.5371 0.3247 0.3382 0.026 Uiso 1 1 calc R
C12 C 0.6298(4) 0.2371(3) 0.2378(3) 0.0216(10) Uani 1 1 d .
H12 H 0.7011 0.1886 0.2594 0.026 Uiso 1 1 calc R
C13 C 0.6698(4) 0.3415(3) 0.1470(3) 0.0220(10) Uani 1 1 d .
H13 H 0.7401 0.3185 0.0954 0.026 Uiso 1 1 calc R
C14 C 0.5393(4) 0.1582(3) 0.4261(3) 0.0262(11) Uani 1 1 d .
H14A H 0.4659 0.1616 0.4830 0.031 Uiso 1 1 calc R
H14B H 0.5473 0.0892 0.4135 0.031 Uiso 1 1 calc R
C15 C 0.6775(4) 0.0733(3) 0.5251(3) 0.0279(11) Uani 1 1 d .
C16 C 0.7861(4) 0.0818(3) 0.5455(3) 0.0283(11) Uani 1 1 d .
C17 C 0.8317(4) -0.0091(4) 0.6177(3) 0.0355(13) Uani 1 1 d .
H17 H 0.7909 -0.0720 0.6523 0.043 Uiso 1 1 calc R
C18 C 0.9349(5) -0.0074(4) 0.6384(3) 0.0371(13) Uani 1 1 d .
H18 H 0.9656 -0.0685 0.6873 0.044 Uiso 1 1 calc R
C19 C 0.9929(5) 0.0839(4) 0.5873(4) 0.0382(13) Uani 1 1 d .
C20 C 0.9504(5) 0.1753(4) 0.5159(4) 0.0380(13) Uani 1 1 d .
H20 H 0.9913 0.2382 0.4823 0.046 Uiso 1 1 calc R
C21 C 0.8478(4) 0.1725(4) 0.4949(3) 0.0352(12) Uani 1 1 d .
H21 H 0.8186 0.2337 0.4450 0.042 Uiso 1 1 calc R
C22 C 0.7099(4) 0.4195(3) 0.1784(3) 0.0236(10) Uani 1 1 d .
H22A H 0.6413 0.4426 0.2300 0.028 Uiso 1 1 calc R
H22B H 0.7754 0.3799 0.2110 0.028 Uiso 1 1 calc R
C23 C 0.7541(4) 0.5206(3) 0.0901(3) 0.0201(10) Uani 1 1 d .
C24 C 0.8489(4) 0.5131(3) 0.0072(3) 0.0207(10) Uani 1 1 d .
H24 H 0.8856 0.4433 0.0025 0.025 Uiso 1 1 calc R
C25 C 0.8915(4) 0.6067(3) -0.0698(3) 0.0221(10) Uani 1 1 d .
C26 C 0.8436(4) 0.7085(3) -0.0618(3) 0.0216(10) Uani 1 1 d .
C27 C 0.7460(4) 0.7203(3) 0.0192(3) 0.0245(10) Uani 1 1 d .
C28 C 0.7006(4) 0.6241(3) 0.0951(3) 0.0232(10) Uani 1 1 d .
C29 C 0.9961(4) 0.8159(3) -0.1133(3) 0.0333(12) Uani 1 1 d .
H29A H 0.9699 0.8225 -0.0453 0.050 Uiso 1 1 calc R
H29B H 1.0285 0.8827 -0.1644 0.050 Uiso 1 1 calc R
H29C H 1.0587 0.7532 -0.1148 0.050 Uiso 1 1 calc R
C30 C 0.6917(5) 0.8295(3) 0.0306(4) 0.0339(12) Uani 1 1 d .
H30A H 0.7436 0.8848 -0.0196 0.051 Uiso 1 1 calc R
H30B H 0.6844 0.8260 0.0996 0.051 Uiso 1 1 calc R
H30C H 0.6116 0.8489 0.0191 0.051 Uiso 1 1 calc R
C31 C 0.4913(4) 0.6466(3) 0.1595(3) 0.0299(11) Uani 1 1 d .
H31A H 0.4840 0.7121 0.1003 0.045 Uiso 1 1 calc R
H31B H 0.4266 0.6537 0.2199 0.045 Uiso 1 1 calc R
H31C H 0.4851 0.5823 0.1464 0.045 Uiso 1 1 calc R
C32 C 0.9553(4) 0.4472(3) -0.2077(3) 0.0245(10) Uani 1 1 d .
C33 C 0.8406(4) 0.4161(3) -0.1702(3) 0.0290(11) Uani 1 1 d .
H33 H 0.7711 0.4686 -0.1643 0.035 Uiso 1 1 calc R
C34 C 0.8297(5) 0.3055(3) -0.1413(3) 0.0336(12) Uani 1 1 d .
H34 H 0.7519 0.2824 -0.1147 0.040 Uiso 1 1 calc R
C35 C 0.9303(5) 0.2301(4) -0.1510(3) 0.0369(13) Uani 1 1 d .
C36 C 1.0436(5) 0.2630(4) -0.1873(4) 0.0408(13) Uani 1 1 d .
H36 H 1.1131 0.2103 -0.1923 0.049 Uiso 1 1 calc R
C37 C 1.0569(5) 0.3718(3) -0.2165(3) 0.0347(12) Uani 1 1 d .
H37 H 1.1350 0.3942 -0.2423 0.042 Uiso 1 1 calc R
C38 C 0.9170(6) 0.1110(4) -0.1225(4) 0.0538(16) Uani 1 1 d .
H38A H 0.8674 0.0841 -0.0517 0.081 Uiso 1 1 calc R
H38B H 0.9968 0.0678 -0.1295 0.081 Uiso 1 1 calc R
H38C H 0.8781 0.1042 -0.1680 0.081 Uiso 1 1 calc R
C43 C 0.1800(9) 0.6231(7) 0.3948(7) 0.120(3) Uiso 1 1 d D
H43A H 0.2458 0.6684 0.3649 0.179 Uiso 1 1 calc R
H43B H 0.1232 0.6409 0.4540 0.179 Uiso 1 1 calc R
H43C H 0.1379 0.6373 0.3437 0.179 Uiso 1 1 calc R
O42 O 0.3402(15) 0.4748(12) 0.3988(11) 0.342(8) Uiso 1 1 d D
C42 C 0.2320(15) 0.5016(8) 0.4290(12) 0.381(15) Uiso 1 1 d D
C41 C 0.1466(16) 0.4131(13) 0.4859(13) 0.290(9) Uiso 1 1 d D
H41A H 0.1939 0.3410 0.5044 0.435 Uiso 1 1 calc R
H41B H 0.1001 0.4160 0.4415 0.435 Uiso 1 1 calc R
H41C H 0.0913 0.4259 0.5479 0.435 Uiso 1 1 calc R

loop_
_atom_site_aniso_label
_atom_site_aniso_U_11
_atom_site_aniso_U_22
_atom_site_aniso_U_33
_atom_site_aniso_U_23
_atom_site_aniso_U_13
_atom_site_aniso_U_12
S1 0.0286(7) 0.0172(5) 0.0216(6) 0.0015(4) -0.0081(5) -0.0039(5)
S2 0.0281(7) 0.0221(6) 0.0213(6) 0.0036(5) -0.0088(5) -0.0069(5)
O1 0.0272(19) 0.0268(16) 0.0300(17) -0.0038(13) -0.0057(15) -0.0045(14)
O2 0.048(2) 0.0254(16) 0.0210(16) 0.0024(13) -0.0170(15) -0.0040(15)
O3 0.0324(19) 0.0185(14) 0.0215(16) 0.0104(12) -0.0142(14) -0.0108(13)
O4 0.041(2) 0.0273(17) 0.0335(18) 0.0132(14) -0.0208(16) -0.0142(15)
O5 0.042(2) 0.065(2) 0.038(2) 0.0089(18) -0.0258(19) -0.0082(19)
O6 0.062(3) 0.070(3) 0.081(3) 0.019(2) -0.049(3) -0.032(2)
O7 0.0259(18) 0.0203(15) 0.0238(16) 0.0085(12) -0.0125(14) -0.0035(13)
O8 0.0297(19) 0.0222(15) 0.0236(16) -0.0036(13) -0.0087(15) -0.0013(13)
O9 0.0292(18) 0.0170(14) 0.0246(16) 0.0087(12) -0.0097(14) -0.0115(13)
O10 0.0240(17) 0.0157(14) 0.0222(16) 0.0013(12) -0.0084(14) -0.0028(12)
O11 0.0300(19) 0.0263(16) 0.0289(17) 0.0056(13) -0.0134(15) -0.0050(14)
O12 0.033(2) 0.0323(17) 0.0227(17) 0.0011(13) -0.0035(15) -0.0086(14)
N1 0.018(2) 0.0144(16) 0.0215(19) 0.0073(14) -0.0108(16) -0.0021(14)
N2 0.023(2) 0.0159(17) 0.025(2) 0.0052(15) -0.0117(17) -0.0027(15)
N3 0.035(3) 0.063(3) 0.035(2) 0.004(2) -0.014(2) -0.016(2)
C1 0.031(3) 0.014(2) 0.023(2) 0.0013(18) -0.011(2) -0.0039(19)
C2 0.036(3) 0.021(2) 0.032(3) -0.004(2) -0.012(2) 0.000(2)
C3 0.061(4) 0.015(2) 0.027(3) -0.0012(19) -0.012(3) 0.003(2)
C4 0.068(4) 0.017(2) 0.028(3) -0.003(2) -0.003(3) -0.010(2)
C5 0.043(3) 0.029(3) 0.038(3) -0.010(2) -0.002(3) -0.012(2)
C6 0.043(3) 0.019(2) 0.028(3) 0.0014(19) -0.010(2) -0.005(2)
C7 0.100(5) 0.028(3) 0.037(3) 0.002(2) 0.005(3) -0.025(3)
C8 0.022(3) 0.015(2) 0.022(2) 0.0003(17) -0.009(2) -0.0008(18)
C9 0.018(2) 0.016(2) 0.026(2) 0.0022(18) -0.007(2) -0.0025(17)
C10 0.019(2) 0.016(2) 0.023(2) 0.0074(18) -0.0050(19) -0.0050(17)
C11 0.025(3) 0.012(2) 0.018(2) 0.0059(17) -0.0063(19) -0.0028(17)
C12 0.020(2) 0.0118(19) 0.023(2) 0.0065(17) -0.0093(19) -0.0002(17)
C13 0.019(2) 0.018(2) 0.021(2) 0.0039(17) -0.0102(19) 0.0003(17)
C14 0.028(3) 0.022(2) 0.024(2) 0.0063(18) -0.011(2) -0.0127(19)
C15 0.033(3) 0.022(2) 0.021(2) 0.0089(19) -0.015(2) -0.008(2)
C16 0.026(3) 0.027(2) 0.024(2) 0.0051(19) -0.010(2) -0.006(2)
C17 0.037(3) 0.036(3) 0.024(2) 0.011(2) -0.015(2) -0.014(2)
C18 0.042(3) 0.040(3) 0.025(3) 0.005(2) -0.018(2) -0.011(2)
C19 0.029(3) 0.059(3) 0.026(3) -0.005(2) -0.011(2) -0.018(2)
C20 0.041(3) 0.036(3) 0.032(3) 0.007(2) -0.016(2) -0.019(2)
C21 0.033(3) 0.035(3) 0.030(3) 0.008(2) -0.019(2) -0.011(2)
C22 0.020(2) 0.019(2) 0.020(2) 0.0077(17) -0.0072(19) -0.0055(18)
C23 0.017(2) 0.020(2) 0.021(2) 0.0010(17) -0.0095(19) -0.0060(18)
C24 0.025(2) 0.0105(19) 0.026(2) 0.0016(17) -0.016(2) -0.0015(17)
C25 0.018(2) 0.025(2) 0.018(2) -0.0008(18) -0.0063(19) -0.0028(18)
C26 0.027(3) 0.013(2) 0.020(2) 0.0051(17) -0.011(2) -0.0052(18)
C27 0.028(3) 0.018(2) 0.025(2) -0.0002(18) -0.014(2) -0.0013(19)
C28 0.021(3) 0.024(2) 0.021(2) -0.0005(18) -0.010(2) -0.0028(19)
C29 0.044(3) 0.021(2) 0.031(3) 0.007(2) -0.016(2) -0.015(2)
C30 0.038(3) 0.020(2) 0.041(3) -0.006(2) -0.014(2) -0.002(2)
C31 0.022(3) 0.029(2) 0.031(3) -0.003(2) -0.006(2) -0.004(2)
C32 0.025(3) 0.024(2) 0.023(2) -0.0046(19) -0.007(2) -0.006(2)
C33 0.035(3) 0.024(2) 0.028(2) -0.005(2) -0.011(2) -0.006(2)
C34 0.040(3) 0.029(3) 0.029(3) 0.000(2) -0.010(2) -0.016(2)
C35 0.051(4) 0.023(2) 0.027(3) -0.006(2) 0.000(2) -0.010(2)
C36 0.042(3) 0.030(3) 0.040(3) -0.010(2) -0.004(3) -0.002(2)
C37 0.034(3) 0.029(3) 0.031(3) -0.004(2) -0.003(2) -0.007(2)
C38 0.075(5) 0.034(3) 0.044(3) -0.013(2) 0.001(3) -0.017(3)

loop_
_atom_type_symbol
_atom_type_description
_atom_type_scat_dispersion_real
_atom_type_scat_dispersion_imag
_atom_type_scat_source
C C 0.0033 0.0016 'International Tables Vol C Tables 4.2.6.8 and 6.1.1.4'
H H 0.0000 0.0000 'International Tables Vol C Tables 4.2.6.8 and 6.1.1.4'
N N 0.0061 0.0033 'International Tables Vol C Tables 4.2.6.8 and 6.1.1.4'
O O 0.0106 0.0060 'International Tables Vol C Tables 4.2.6.8 and 6.1.1.4'
S S 0.1246 0.1234 'International Tables Vol C Tables 4.2.6.8 and 6.1.1.4'

loop_
_geom_angle_atom_site_label_1
_geom_angle_atom_site_label_2
_geom_angle_atom_site_label_3
_geom_angle
O1 S1 O2 120.50(19)
O1 S1 N1 107.05(19)
O2 S1 N1 108.98(18)
O1 S1 C1 108.02(19)
O2 S1 C1 107.1(2)
N1 S1 C1 103.96(19)
O11 S2 O12 121.16(17)
O11 S2 O10 109.63(18)
O12 S2 O10 102.72(18)
O11 S2 C32 109.9(2)
O12 S2 C32 108.3(2)
O10 S2 C32 103.54(17)
C15 O3 C14 115.5(3)
C28 O8 C31 112.8(3)
C26 O9 C29 110.8(3)
C25 O10 S2 119.3(3)
C12 N1 C9 103.9(3)
C12 N1 S1 125.0(3)
C9 N1 S1 123.6(3)
C8 N2 C13 126.3(3)
O6 N3 O5 122.2(4)
O6 N3 C19 119.6(4)
O5 N3 C19 118.2(4)
C6 C1 C2 120.9(4)
C6 C1 S1 121.0(3)
C2 C1 S1 118.0(3)
C1 C2 C3 118.3(5)
C4 C3 C2 121.8(5)
C3 C4 C5 119.2(4)
C3 C4 C7 120.8(5)
C5 C4 C7 120.1(5)
C6 C5 C4 119.4(5)
C1 C6 C5 120.4(4)
O7 C8 N2 123.4(3)
O7 C8 C9 119.8(4)
N2 C8 C9 116.6(3)
N1 C9 C10 101.1(3)
N1 C9 C8 109.3(3)
C10 C9 C8 109.0(3)
C9 C10 C11 104.5(3)
C14 C11 C12 109.6(3)
C14 C11 C10 109.7(3)
C12 C11 C10 105.2(4)
N1 C12 C11 100.1(3)
N1 C12 C13 108.9(3)
C11 C12 C13 115.8(3)
N2 C13 C22 110.6(3)
N2 C13 C12 109.9(3)
C22 C13 C12 112.7(3)
O3 C14 C11 107.2(3)
O4 C15 O3 122.6(4)
O4 C15 C16 124.5(4)
O3 C15 C16 112.9(4)
C21 C16 C17 118.9(4)
C21 C16 C15 123.5(4)
C17 C16 C15 117.5(4)
C18 C17 C16 120.4(4)
C19 C18 C17 119.0(4)
C18 C19 C20 122.2(5)
C18 C19 N3 119.4(4)
C20 C19 N3 118.3(4)
C21 C20 C19 118.4(4)
C20 C21 C16 121.0(4)
C23 C22 C13 113.9(3)
C24 C23 C28 118.9(4)
C24 C23 C22 121.5(4)
C28 C23 C22 119.5(4)
C23 C24 C25 120.4(4)
C26 C25 C24 120.6(4)
C26 C25 O10 118.8(3)
C24 C25 O10 120.2(4)
C27 C26 C25 120.9(4)
C27 C26 O9 119.7(4)
C25 C26 O9 119.4(4)
C26 C27 C28 117.6(4)
C26 C27 C30 122.4(4)
C28 C27 C30 120.0(4)
O8 C28 C23 120.4(3)
O8 C28 C27 118.2(4)
C23 C28 C27 121.4(4)
C37 C32 C33 121.3(4)
C37 C32 S2 118.8(3)
C33 C32 S2 119.8(3)
C32 C33 C34 118.4(4)
C35 C34 C33 120.6(4)
C34 C35 C36 119.8(4)
C34 C35 C38 120.0(5)
C36 C35 C38 120.2(5)
C35 C36 C37 120.7(5)
C36 C37 C32 119.1(5)
O42 C42 C41 119.4(12)
O42 C42 C43 119.8(14)
C41 C42 C43 120.0(13)

loop_
_geom_bond_atom_site_label_1
_geom_bond_atom_site_label_2
_geom_bond_distance
S1 O1 1.430(3)
S1 O2 1.436(3)
S1 N1 1.615(4)
S1 C1 1.761(4)
S2 O11 1.424(3)
S2 O12 1.426(3)
S2 O10 1.595(3)
S2 C32 1.761(4)
O3 C15 1.350(4)
O3 C14 1.444(5)
O4 C15 1.211(5)
O5 N3 1.247(5)
O6 N3 1.229(5)
O7 C8 1.231(5)
O8 C28 1.373(5)
O8 C31 1.425(5)
O9 C26 1.395(4)
O9 C29 1.432(6)
O10 C25 1.410(5)
N1 C12 1.479(6)
N1 C9 1.480(5)
N2 C8 1.334(6)
N2 C13 1.480(5)
N3 C19 1.461(7)
C1 C6 1.372(7)
C1 C2 1.392(6)
C2 C3 1.396(6)
C3 C4 1.374(8)
C4 C5 1.405(7)
C4 C7 1.526(6)
C5 C6 1.397(6)
C8 C9 1.542(5)
C9 C10 1.524(6)
C10 C11 1.545(6)
C11 C14 1.525(5)
C11 C12 1.530(6)
C12 C13 1.551(5)
C13 C22 1.522(6)
C15 C16 1.465(7)
C16 C21 1.387(6)
C16 C17 1.407(6)
C17 C18 1.371(7)
C18 C19 1.369(6)
C19 C20 1.389(6)
C20 C21 1.372(7)
C22 C23 1.521(5)
C23 C24 1.371(6)
C23 C28 1.399(6)
C24 C25 1.388(5)
C25 C26 1.380(6)
C26 C27 1.383(6)
C27 C28 1.416(5)
C27 C30 1.500(6)
C32 C37 1.379(6)
C32 C33 1.387(6)
C33 C34 1.400(6)
C34 C35 1.372(7)
C35 C36 1.381(7)
C35 C38 1.519(6)
C36 C37 1.383(6)
C43 C42 1.5399(11)
O42 C42 1.222(9)
C42 C41 1.5396(11)
